data_9011906
loop_
_publ_author_name
'Yakubovich, O. V.'
'Simonov, M. A.'
'Voloshin, A. V.'
'Pakhomovsky, Y. A.'

_publ_section_title
;
 Crystal structure of keivite Yb2[Si2O7]
;
_journal_name_full 'Soviet Physics Doklady'
_journal_page_first 930
_journal_page_last 932
_journal_volume 31
_journal_year 1986
_chemical_compound_source 'Kola Peninsula, Russia'
_chemical_formula_sum 'Dy0.04 Er0.16 Ho0.02 Lu0.22 O7 Si2 Tm0.08 Y0.06 Yb1.42'
_chemical_name_mineral Keiviite-(Yb)
_space_group_IT_number 12
_symmetry_space_group_name_Hall '-A 2y'
_symmetry_space_group_name_H-M 'A 1 2/m 1'
_cell_angle_alpha 90
_cell_angle_beta 102.01
_cell_angle_gamma 90
_cell_length_a 4.715
_cell_length_b 8.870
_cell_length_c 6.805
_cell_formula_units_Z 2
_cell_volume 278.370
_database_code_amcsd 0015614
_exptl_crystal_density_diffrn 6.058
_cod_original_formula_sum '(Yb1.42 Lu.22 Er.16 Tm.08 Y.06 Dy.04 Ho.02) Si2 O7'
_cod_database_code 9011906

loop_
_space_group_symop_operation_xyz
x,y,z
x,1/2+y,1/2+z
x,-y,z
x,1/2-y,1/2+z
-x,-y,-z
-x,1/2-y,1/2-z
-x,y,-z
-x,1/2+y,1/2-z

loop_
_atom_site_aniso_label
_atom_site_aniso_U_11
_atom_site_aniso_U_22
_atom_site_aniso_U_33
_atom_site_aniso_U_12
_atom_site_aniso_U_13
_atom_site_aniso_U_23
Yb 0.00811 0.00772 0.00773 0.00000 0.00165 0.00000
Lu 0.00811 0.00772 0.00773 0.00000 0.00165 0.00000
Er 0.00811 0.00772 0.00773 0.00000 0.00165 0.00000
Tm 0.00811 0.00772 0.00773 0.00000 0.00165 0.00000
Y 0.00811 0.00772 0.00773 0.00000 0.00165 0.00000
Dy 0.00811 0.00772 0.00773 0.00000 0.00165 0.00000
Ho 0.00811 0.00772 0.00773 0.00000 0.00165 0.00000
Si 0.00849 0.00925 0.01140 0.00000 0.00481 0.00000
O1 0.02026 0.02660 0.00760 0.00000 0.00380 0.00000
O2 0.01266 0.00886 0.01520 0.00000 0.00507 0.00000
O3 0.01647 0.01013 0.01773 0.00380 0.00760 0.00127

loop_
_atom_site_label
_atom_site_fract_x
_atom_site_fract_y
_atom_site_fract_z
_atom_site_occupancy
_atom_site_U_iso_or_equiv
Yb 0.00000 0.80653 0.50000 0.71000 0.00671
Lu 0.00000 0.80653 0.50000 0.11000 0.00671
Er 0.00000 0.80653 0.50000 0.08000 0.00671
Tm 0.00000 0.80653 0.50000 0.04000 0.00671
Y 0.00000 0.80653 0.50000 0.03000 0.00671
Dy 0.00000 0.80653 0.50000 0.02000 0.00671
Ho 0.00000 0.80653 0.50000 0.01000 0.00671
Si 0.41270 0.50000 0.71880 1.00000 0.00963
O1 0.50000 0.50000 0.50000 1.00000 0.01900
O2 0.71600 0.50000 0.88100 1.00000 0.01140
O3 0.22000 0.65060 0.73500 1.00000 0.01393

loop_
_cod_related_entry_id
_cod_related_entry_database
_cod_related_entry_code
1 AMCSD 0015614
